data_8101468
loop_
_publ_author_name
'Alilou, El Houssine'
'El Hallaoui, Abdelilah'
'El Ghadraoui, El Houssine'
'Pierrot, Marcel '
'Regli\'er, Marius '

_publ_section_title
;
Crystal structure of N-(2-pyridyl)methyl-N-(3-thienyl)methyl-5,7-dihydrodibenzo
[c,e]azepinium bromide, C25H25N2SBr
;
_journal_issue 2
_journal_name_full 'Zeitschrift f\"ur Kristallographie - New Crystal Structures'
_journal_page_first 213
_journal_page_last 214
_journal_volume 214
_journal_year 1999
_chemical_formula_sum 'C25 H25 Br N2 S'
_chemical_formula_weight 465.46
_space_group_IT_number 15
_symmetry_cell_setting monoclinic
_symmetry_space_group_name_Hall '-C 2yc'
_symmetry_space_group_name_H-M 'C 1 2/c 1'
_cell_angle_alpha 90.00(2)
_cell_angle_beta 96.43(3)
_cell_angle_gamma 90.00(3)
_cell_formula_units_Z 4
_cell_length_a 12.187(5)
_cell_length_b 17.399(4)
_cell_length_c 10.105(2)
_cell_measurement_temperature 294
_cell_volume 2129(2)
_diffrn_ambient_temperature 294
_exptl_crystal_density_diffrn 1.45
_refine_ls_R_factor_obs 0.093
_refine_ls_wR_factor_obs 0.175
_cod_original_sg_symbol_H-M 'C 2/c'
_cod_database_code 8101468

loop_
_symmetry_equiv_pos_as_xyz
+X,+Y,+Z
-X,-Y,-Z
-X,Y,1/2-Z
X,-Y,1/2+Z
1/2+X,1/2+Y,Z
1/2-X,1/2-Y,-Z
1/2-X,1/2+Y,1/2-Z
1/2+X,1/2-Y,1/2+Z

loop_
_atom_site_aniso_label
_atom_site_aniso_U_11
_atom_site_aniso_U_22
_atom_site_aniso_U_33
_atom_site_aniso_U_12
_atom_site_aniso_U_13
_atom_site_aniso_U_23
Br 0.066(2) 0.029(1) 0.045(1) -0.007(2) 0.016(1) 0.001(2)
N 0.04(1) 0.04(1) 0.03(1) 0.0000 0.01(1) 0.0000
NC 0.12(2) 0.06(1) 0.11(2) 0.01(1) 0.04(2) -0.01(1)
C1 0.08(2) 0.03(1) 0.06(2) 0.01(1) 0.02(1) -0.00(1)
C2 0.09(2) 0.04(1) 0.08(2) 0.02(1) 0.00(2) -0.02(1)
C3 0.08(2) 0.03(1) 0.08(2) 0.02(1) 0.01(1) -0.01(1)
C4 0.09(2) 0.04(1) 0.06(2) 0.01(1) 0.02(1) -0.01(1)
C5 0.08(2) 0.03(1) 0.05(1) -0.00(1) 0.02(1) -0.00(1)
C6 0.06(1) 0.02(1) 0.04(1) -0.01(1) 0.01(1) -0.00(1)
C7 0.06(1) 0.03(1) 0.05(1) 0.00(1) 0.02(1) 0.00(1)
C8 0.04(1) 0.04(1) 0.05(1) 0.02(1) 0.01(1) 0.00(1)
C9 0.06(1) 0.02(1) 0.05(1) 0.01(1) 0.01(1) -0.01(1)
C10 0.07(1) 0.05(1) 0.06(1) 0.01(1) 0.01(1) -0.00(1)
C11 0.07(2) 0.10(2) 0.04(1) 0.01(2) 0.01(1) 0.01(2)

loop_
_atom_site_label
_atom_site_fract_x
_atom_site_fract_y
_atom_site_fract_z
_atom_site_U_iso_or_equiv
_atom_site_thermal_displace_type
_atom_site_calc_flag
_atom_site_occupancy
_atom_site_type_symbol
_atom_site_attached_hydrogens
Br 0.7500 0.2500 0.5000 0.0458(7) Uani ? 1 Br 0
S 0.452(1) 0.3681(9) 0.416(2) 0.066(4) Uiso ? 0.5 S 0
N 0.5000 0.164(1) 0.7500 0.038(7) Uani ? 1 N 0
NC 0.461(2) 0.333(1) 0.600(3) 0.094(9) Uani ? 1 N 0
C1 0.716(2) 0.048(1) 0.659(3) 0.055(7) Uani ? 1 C 0
C2 0.788(2) -0.014(1) 0.699(3) 0.071(9) Uani ? 1 C 0
C3 0.738(2) -0.077(1) 0.760(3) 0.060(8) Uani ? 1 C 0
C4 0.630(2) -0.078(1) 0.778(3) 0.061(8) Uani ? 1 C 0
C5 0.560(2) -0.017(1) 0.739(3) 0.054(7) Uani ? 1 C 0
C6 0.607(2) 0.047(1) 0.681(2) 0.042(6) Uani ? 1 C 0
C7 0.532(2) 0.112(1) 0.635(2) 0.044(6) Uani ? 1 C 0
C8 0.400(2) 0.213(1) 0.700(2) 0.043(6) Uani ? 1 C 0
C9 0.417(2) 0.261(1) 0.581(2) 0.042(6) Uani ? 1 C 0
C10 0.381(2) 0.240(1) 0.454(2) 0.058(7) Uani ? 1 C 0
C11 0.393(2) 0.292(2) 0.352(3) 0.071(9) Uani ? 1 C 0
C12 0.415(5) 0.362(3) 0.411(6) 0.07(2) Uiso ? 0.5 C 0
C13 0.481(4) 0.381(3) 0.513(5) 0.05(1) Uiso ? 0.5 C 0
H1 0.7477 0.0956 0.6118 0.0724 Uiso calc 1 H 0
H2 0.8734 -0.0133 0.6835 0.1005 Uiso calc 1 H 0
H3 0.7865 -0.1241 0.7917 0.0781 Uiso calc 1 H 0
H4 0.5964 -0.1261 0.8250 0.0807 Uiso calc 1 H 0
H5 0.5714 0.1470 0.5689 0.0606 Uiso calc 1 H 0
H6 0.4607 0.0909 0.5818 0.0606 Uiso calc 1 H 0
H7 0.3802 0.2480 0.7762 0.0573 Uiso calc 1 H 0
H8 0.3329 0.1761 0.6741 0.0573 Uiso calc 1 H 0
H9 0.3447 0.1846 0.4349 0.0726 Uiso calc 1 H 0
H10 0.3794 0.2746 0.2514 0.0937 Uiso calc 1 H 0
H11 0.3947 0.4016 0.3238 0.0888 Uiso calc 1 H 0
H12 0.5353 0.4265 0.5363 0.0794 Uiso calc 1 H 0
H13 0.4789 0.3498 0.7014 0.1018 Uiso calc 1 H 0

loop_
_geom_bond_atom_site_label_1
_geom_bond_atom_site_label_2
_geom_bond_distance
_geom_bond_publ_flag
S NC 1.95(3) ?
S C11 1.61(3) ?
N C7 1.55(3) ?
N C7 1.55(3) ?
N C8 1.52(3) ?
N C8 1.52(3) ?
NC C9 1.37(3) ?
NC C13 1.25(6) ?
C1 C2 1.42(3) ?
C1 C6 1.38(4) ?
C2 C3 1.43(4) ?
C3 C4 1.35(4) ?
C4 C5 1.39(3) ?
C5 C5 1.50(4) ?
C5 C6 1.41(3) ?
C6 C7 1.49(3) ?
C8 C9 1.50(3) ?
C9 C10 1.37(3) ?
C10 C11 1.39(4) ?
C11 C12 1.37(7) ?
C12 C13 1.28(7) ?

loop_
_cod_changelog_entry_id
_cod_changelog_entry_author
_cod_changelog_entry_date
_cod_changelog_entry_text
1
;cod-tools version 3.8.0
Id: cif_guess_AMCSD_atom_types 9581 2023-05-17 12:35:41Z saulius
;
2023-07-08T16:42:43+03:00
;Derived atom types and hydrogen counts
from atom names that follow the AMCSD naming convention
(Wat == water, O-H == hydroxyl).
;
